data_2005309
loop_
_publ_author_name
'Fallon, G. D.'
'Lawrence, R. M.'
'Perlmutter, P.'

_publ_section_title (+-)-3\a,5\a-Bis(methoxycarbonyl)-3\b-methyl-6\a-phenyltetrahydro-2<i>H</i>-pyran-2-one
_journal_issue 8
_journal_name_full 'Acta Crystallographica Section C'
_journal_page_first 2067
_journal_page_last 2069
_journal_paper_doi 10.1107/S0108270196002089
_journal_volume 52
_journal_year 1996
_chemical_formula_iupac 'C16 H18 O6'
_chemical_formula_moiety 'C16 H18 O6'
_chemical_formula_sum 'C16 H18 O6'
_chemical_formula_weight 306.3
_chemical_name_systematic
;
(3\a,3a\b,5\a,6\a)-(+/-)-3,5-Bis-(methoxycarbonyl)-3a-methyl-6-phenyl
tetrahydro-2H-pyran-2-one
;
_space_group_IT_number 14
_symmetry_cell_setting monoclinic
_symmetry_space_group_name_Hall '-P 2ybc'
_symmetry_space_group_name_H-M 'P 1 21/c 1'
_cell_angle_alpha 90
_cell_angle_beta 102.3(1)
_cell_angle_gamma 90
_cell_formula_units_Z 8
_cell_length_a 11.663(2)
_cell_length_b 10.187(2)
_cell_length_c 27.703(5)
_cell_measurement_reflns_used 24
_cell_measurement_temperature 293
_cell_measurement_theta_max 18
_cell_measurement_theta_min 12
_cell_volume 3215.9(16)
_computing_cell_refinement 'Philips PW1100 software'
_computing_data_collection 'Philips PW1100 software'
_computing_data_reduction 'Philips PW1100 software'
_computing_publication_material TEXSAN
_computing_structure_refinement 'TEXSAN (Molecular Structure Corporation, 1985, 1992)'
_computing_structure_solution 'SAPI91 (Fan, 1991)'
_diffrn_ambient_temperature 293
_diffrn_measurement_device 'Philips PW1100'
_diffrn_measurement_method \q
_diffrn_radiation_monochromator graphite
_diffrn_radiation_source 'X-ray tube'
_diffrn_radiation_type CuK\a
_diffrn_radiation_wavelength 1.5418
_diffrn_reflns_av_R_equivalents 4.14
_diffrn_reflns_limit_h_max 12
_diffrn_reflns_limit_h_min -13
_diffrn_reflns_limit_k_max 11
_diffrn_reflns_limit_k_min 0
_diffrn_reflns_limit_l_max 30
_diffrn_reflns_limit_l_min 0
_diffrn_reflns_number 5207
_diffrn_reflns_theta_max 60.0
_diffrn_reflns_theta_min 3.0
_diffrn_standards_decay_% <4
_diffrn_standards_interval_time 240
_diffrn_standards_number 3
_exptl_absorpt_coefficient_mu 0.817
_exptl_absorpt_correction_T_max 0.944
_exptl_absorpt_correction_T_min 0.872
_exptl_absorpt_correction_type analytical
_exptl_absorpt_process_details 'De Meulenaer & Tompa (1965)'
_exptl_crystal_colour colourless
_exptl_crystal_density_diffrn 1.27
_exptl_crystal_density_meas 1.26(1)
_exptl_crystal_description tabular
_exptl_crystal_F_000 1296
_exptl_crystal_size_max 0.18
_exptl_crystal_size_mid 0.17
_exptl_crystal_size_min 0.07
_refine_diff_density_max 0.24
_refine_diff_density_min -0.26
_refine_ls_extinction_method none
_refine_ls_goodness_of_fit_obs 1.584
_refine_ls_hydrogen_treatment noref
_refine_ls_matrix_type full
_refine_ls_number_parameters 397
_refine_ls_number_reflns 2216
_refine_ls_number_restraints 0
_refine_ls_R_factor_obs 0.0677
_refine_ls_shift/esd_max 0.0006
_refine_ls_structure_factor_coef F
_refine_ls_weighting_scheme sigma
_refine_ls_wR_factor_obs 0.0628
_reflns_number_observed 2216
_reflns_number_total 4775
_reflns_observed_criterion >3sigma(I)
_cod_data_source_file ta1078.cif
_cod_data_source_block sm112
_cod_original_cell_volume 3216(2)
_cod_original_sg_symbol_H-M 'P 21/c'
_cod_database_code 2005309

loop_
_symmetry_equiv_pos_as_xyz
'   +x,   +y,   +z'
'   -x,1/2+y,1/2-z'
'   -x,   -y,   -z'
'   +x,1/2-y,1/2+z'

loop_
_atom_site_aniso_label
_atom_site_aniso_U_11
_atom_site_aniso_U_22
_atom_site_aniso_U_33
_atom_site_aniso_U_12
_atom_site_aniso_U_13
_atom_site_aniso_U_23
_atom_site_aniso_type_symbol
O(1) 0.055(3) 0.042(3) 0.049(3) 0.017(2) 0.024(2) 0.014(2) O
O(2) 0.060(3) 0.061(3) 0.073(4) 0.017(3) 0.028(3) 0.018(3) O
O(3) 0.071(4) 0.111(5) 0.103(4) 0.020(4) 0.057(3) 0.011(4) O
O(4) 0.050(3) 0.070(4) 0.110(5) -0.008(3) 0.021(3) -0.011(4) O
O(5) 0.085(4) 0.045(4) 0.084(4) 0.007(3) 0.021(3) 0.017(3) O
O(6) 0.051(3) 0.060(4) 0.100(4) 0.013(3) 0.018(3) 0.010(3) O
C(2) 0.044(4) 0.036(4) 0.052(5) -0.003(4) 0.014(4) -0.010(4) C
C(3) 0.051(4) 0.039(4) 0.046(4) 0.005(4) 0.021(3) 0.000(4) C
C(4) 0.053(4) 0.044(4) 0.042(4) -0.004(4) 0.023(3) 0.009(3) C
C(5) 0.049(4) 0.034(4) 0.034(4) 0.006(3) 0.010(3) -0.001(3) C
C(6) 0.036(4) 0.038(4) 0.041(4) 0.001(3) 0.018(3) 0.003(3) C
C(7) 0.049(5) 0.054(5) 0.077(6) 0.006(4) 0.026(4) 0.018(5) C
C(8) 0.049(6) 0.070(7) 0.185(10) -0.012(5) 0.009(6) 0.014(6) C
C(9) 0.073(5) 0.074(6) 0.062(5) 0.006(4) 0.031(4) -0.018(4) C
C(10) 0.055(5) 0.055(6) 0.046(5) -0.004(5) 0.016(4) 0.001(4) C
C(11) 0.088(7) 0.095(8) 0.155(9) 0.042(6) 0.044(6) 0.038(7) C
C(12) 0.057(5) 0.047(5) 0.030(4) 0.000(4) 0.015(3) 0.005(3) C
C(13) 0.070(5) 0.076(6) 0.071(6) 0.003(5) 0.029(4) -0.017(5) C
C(14) 0.117(8) 0.094(8) 0.101(8) 0.025(7) 0.053(7) -0.025(6) C
C(15) 0.145(10) 0.086(8) 0.072(7) -0.016(8) 0.030(7) -0.034(6) C
C(16) 0.097(7) 0.108(8) 0.065(6) -0.031(6) 0.016(5) -0.031(6) C
C(17) 0.062(5) 0.091(6) 0.056(5) -0.017(5) 0.012(4) -0.022(5) C
O(1') 0.050(3) 0.045(3) 0.047(3) -0.004(2) 0.021(2) -0.007(2) O
O(2') 0.061(3) 0.061(3) 0.059(3) -0.022(3) 0.019(2) -0.014(3) O
O(3') 0.056(3) 0.083(4) 0.065(3) -0.010(3) 0.033(3) 0.000(3) O
O(4') 0.049(3) 0.070(4) 0.092(4) 0.011(3) 0.019(3) 0.033(3) O
O(5') 0.073(4) 0.041(3) 0.109(4) -0.011(3) 0.024(3) -0.012(3) O
O(6') 0.045(3) 0.058(3) 0.066(3) -0.017(3) 0.010(2) -0.006(3) O
C(2') 0.047(4) 0.028(4) 0.038(4) 0.003(4) 0.012(3) 0.008(3) C
C(3') 0.039(4) 0.043(4) 0.031(4) -0.004(3) 0.009(3) 0.002(3) C
C(4') 0.051(4) 0.039(4) 0.040(4) -0.003(3) 0.008(3) 0.003(3) C
C(5') 0.036(4) 0.036(4) 0.037(4) -0.003(3) 0.005(3) 0.004(3) C
C(6') 0.032(4) 0.041(4) 0.043(4) -0.007(3) 0.008(3) -0.002(3) C
C(7') 0.050(5) 0.049(5) 0.051(5) -0.004(4) 0.021(4) -0.008(4) C
C(8') 0.049(5) 0.081(7) 0.128(8) 0.010(5) 0.003(5) 0.023(6) C
C(9') 0.069(5) 0.055(5) 0.045(4) -0.006(4) 0.018(4) 0.012(4) C
C(10') 0.051(5) 0.047(5) 0.033(4) -0.009(4) 0.003(3) 0.003(4) C
C(11') 0.073(6) 0.094(8) 0.130(8) -0.058(6) 0.019(5) -0.017(6) C
C(12') 0.049(4) 0.042(4) 0.034(4) -0.010(4) 0.017(3) 0.000(3) C
C(13') 0.068(5) 0.127(8) 0.052(5) -0.036(5) 0.007(4) 0.024(6) C
C(14') 0.105(8) 0.180(12) 0.077(7) -0.067(8) 0.008(6) 0.061(8) C
C(15') 0.151(10) 0.096(8) 0.074(7) -0.025(8) 0.018(7) 0.045(6) C
C(16') 0.097(7) 0.113(8) 0.069(6) 0.032(6) 0.030(5) 0.047(6) C
C(17') 0.052(5) 0.083(6) 0.064(5) 0.013(4) 0.025(4) 0.031(5) C

loop_
_atom_site_label
_atom_site_fract_x
_atom_site_fract_y
_atom_site_fract_z
_atom_site_U_iso_or_equiv
_atom_site_thermal_displace_type
_atom_site_calc_flag
_atom_site_type_symbol
O(1) .0723(3) .1858(4) .6470(1) .047(1) Uij d O
O(2) .2300(4) .0752(5) .6451(2) .062(2) Uij d O
O(3) .3705(4) .2237(6) .5599(2) .090(2) Uij d O
O(4) .3435(4) .3424(5) .6250(2) .076(2) Uij d O
O(5) -.0591(4) .5625(5) .5592(2) .071(2) Uij d O
O(6) -0.2047(4) .4255(5) .5646(2) .070(2) Uij d O
C(2) .1633(6) .1605(7) .6262(2) .044(2) Uij d C
C(3) .1784(5) .2320(7) .5797(2) .044(2) Uij d C
C(4) .1069(5) .3582(6) .5713(2) .044(2) Uij d C
C(5) -.0163(5) .3346(6) .5788(2) .039(2) Uij d C
C(6) -.0151(5) .2890(6) .6318(2) .037(2) Uij d C
C(7) .3092(6) .2654(8) .5865(3) .058(3) Uij d C
C(8) .4665(7) .3830(9) .6368(4) .104(4) Uij d C
C(9) .1402(6) .1341(8) .5369(2) .067(3) Uij d C
C(10) -.0931(7) .4560(8) .5668(2) .051(3) Uij d C
C(11) -0.2893(8) .5338(9) .5556(4) .110(4) Uij d C
C(12) .0051(6) .3938(7) .6709(2) .044(2) Uij d C
C(13) -.0900(6) .4370(8) .6891(3) .070(3) Uij d C
C(14) -.0744(9) .529(1) .7273(4) .099(4) Uij d C
C(15) .034(1) .578(1) .7463(3) .100(4) Uij d C
C(16) .1289(8) .534(1) .7300(3) .090(4) Uij d C
C(17) .1138(6) .4428(8) .6924(3) .070(3) Uij d C
O(1') .5727(3) .0572(4) .6518(1) .046(1) Uij d O
O(2') .7371(4) .1590(5) .6545(2) .059(2) Uij d O
O(3') .8828(4) .0108(5) .5724(2) .065(2) Uij d O
O(4') .8502(4) -0.1107(5) .6347(2) .070(2) Uij d O
O(5') .4460(4) -0.3246(5) .5643(2) .074(2) Uij d O
O(6') .3029(4) -0.1890(5) .5737(2) .057(2) Uij d O
C(2') .6703(6) .0754(6) .6346(2) .037(2) Uij d C
C(3') .6883(5) .0034(6) .5894(2) .037(2) Uij d C
C(4') .6150(5) -0.1236(6) .5796(2) .044(2) Uij d C
C(5') .4903(5) -.0988(6) .5855(2) .037(2) Uij d C
C(6') .4898(5) -.0506(6) .6379(2) .039(2) Uij d C
C(7') .8186(6) -.0284(7) .5970(3) .048(2) Uij d C
C(8') .9727(6) -0.1539(9) .6462(3) .088(3) Uij d C
C(9') .6557(6) .0989(7) .5458(2) .055(2) Uij d C
C(10') .4140(6) -0.2185(8) .5733(2) .045(2) Uij d C
C(11') .2197(7) -0.2946(9) .5653(3) .100(4) Uij d C
C(12') .5142(6) -0.1527(6) .6780(2) .041(2) Uij d C
C(13') .4221(6) -0.2093(9) .6932(3) .083(3) Uij d C
C(14') .4418(9) -0.303(1) .7308(4) .123(5) Uij d C
C(15') .551(1) -0.338(1) .7527(3) .108(4) Uij d C
C(16') .6443(8) -0.279(1) .7395(3) .091(4) Uij d C
C(17') .6263(6) -0.1880(8) .7019(3) .065(3) Uij d C
H(1) -0.0897 .2514 .6315 .0446 Uiso ? H
H(2) -0.0503 .2666 .5569 .0467 Uiso ? H
H(3) .1439 .4231 .594 .0531 Uiso ? H
H(4) .1031 .3881 .5385 .0531 Uiso ? H
H(5) .5153 .3077 .6436 .1248 Uiso ? H
H(6) .4844 .4291 .6095 .1248 Uiso ? H
H(7) .4798 .4387 .6649 .1248 Uiso ? H
H(8) .0606 .1101 .5347 .0806 Uiso ? H
H(9) .1483 .1739 .5068 .0806 Uiso ? H
H(10) .1882 .058 .5427 .0806 Uiso ? H
H(11) -0.269 .5972 .5812 .1322 Uiso ? H
H(12) -0.2879 .5734 .5247 .1322 Uiso ? H
H(13) -0.3657 .501 .5552 .1322 Uiso ? H
H(14) -0.1661 .4038 .6756 .0844 Uiso ? H
H(15) -0.1397 .5583 .7399 .1193 Uiso ? H
H(16) .0441 .6428 .7714 .12 Uiso ? H
H(17) .205 .566 .7443 .1083 Uiso ? H
H(18) .1805 .4129 .681 .0839 Uiso ? H
H(19) .4137 -0.0166 .6373 .0463 Uiso ? H
H(20) .4579 -0.0313 .563 .0442 Uiso ? H
H(21) .6134 -0.1528 .5469 .0524 Uiso ? H
H(22) .65 -0.1891 .6024 .0524 Uiso ? H
H(23) .7051 .174 .5518 .0665 Uiso ? H
H(24) .6657 .0568 .5164 .0665 Uiso ? H
H(25) .5762 .1252 .5422 .0665 Uiso ? H
H(26) .9847 -0.2123 .6736 .1059 Uiso ? H
H(27) .9902 -0.1975 .6184 .1059 Uiso ? H
H(28) 1.0226 -0.0798 .6542 .1059 Uiso ? H
H(29) .1441 -0.2621 .5667 .1195 Uiso ? H
H(30) .2174 -0.3319 .5337 .1195 Uiso ? H
H(31) .2424 -0.3598 .59 .1195 Uiso ? H
H(32) .344 -0.185 .6781 .0998 Uiso ? H
H(33) .377 -0.3426 .7409 .1472 Uiso ? H
H(34) .5629 -0.4036 .7776 .1294 Uiso ? H
H(35) .7218 -0.3013 .7562 .1097 Uiso ? H
H(36) .6919 -0.1489 .6923 .0775 Uiso ? H

loop_
_atom_type_symbol
_atom_type_scat_dispersion_real
_atom_type_scat_dispersion_imag
_atom_type_scat_source
C 0.018 0.009 'International Tables for X-ray Crystallography (1974, Vol. IV, Table 2.2A)'
H 0.000 0.000 'Stewart, Davidson \& Simpson (1965)'
O 0.049 0.032 'International Tables Vol. IV, Table 2.2A'

loop_
_geom_angle_atom_site_label_1
_geom_angle_atom_site_label_2
_geom_angle_atom_site_label_3
_geom_angle
_geom_angle_publ_flag
C(2) O(1) C(6) 125.7(5) yes
C(2') O(1') C(6') 125.1(5) yes
C(7) O(4) C(8) 117.7(6) yes
C(7') O(4') C(8') 117.1(6) yes
C(10) O(6) C(11) 116.7(6) yes
C(10') O(6') C(11') 117.1(6) yes
O(1) C(2) O(2) 116.6(6) yes
O(1) C(2) C(3) 121.2(6) yes
O(2) C(2) C(3) 122.1(6) yes
O(1') C(2') O(2') 116.8(6) yes
O(1') C(2') C(3') 120.7(6) yes
O(2') C(2') C(3') 122.3(6) yes
C(2') C(3') C(4') 112.7(5) yes
C(2') C(3') C(7') 107.5(5) yes
C(2') C(3') C(9') 106.8(5) yes
C(4') C(3') C(7') 110.2(5) yes
C(4') C(3') C(9') 111.0(5) yes
C(7') C(3') C(9') 108.5(5) yes
C(2) C(3) C(4) 112.1(5) yes
C(2) C(3) C(7) 107.1(5) yes
C(2) C(3) C(9) 106.0(6) yes
C(4) C(3) C(7) 109.2(6) yes
C(4) C(3) C(9) 111.6(5) yes
C(7) C(3) C(9) 110.7(6) yes
C(3) C(4) C(5) 110.5(5) yes
C(3') C(4') C(5') 110.5(5) yes
C(4') C(5') C(6') 110.6(5) yes
C(4') C(5') C(10') 112.1(6) yes
C(6') C(5') C(10') 110.5(5) yes
C(4) C(5) C(6) 111.3(5) yes
C(4) C(5) C(10) 111.9(6) yes
C(6) C(5) C(10) 109.9(5) yes
O(1) C(6) C(5) 110.9(5) yes
O(1) C(6) C(12) 108.0(5) yes
C(5) C(6) C(12) 116.3(5) yes
O(1') C(6') C(5') 110.8(5) yes
O(1') C(6') C(12') 108.3(5) yes
C(5') C(6') C(12') 116.1(5) yes
O(3) C(7) O(4) 125.9(7) yes
O(3) C(7) C(3) 123.4(8) yes
O(4) C(7) C(3) 110.7(6) yes
O(3') C(7') O(4') 124.1(7) yes
O(3') C(7') C(3') 125.7(7) yes
O(4') C(7') C(3') 110.2(6) yes
O(5) C(10) O(6) 124.5(7) yes
O(5) C(10) C(5) 125.2(7) yes
O(6) C(10) C(5) 110.2(6) yes
O(5') C(10') O(6') 123.8(7) yes
O(5') C(10') C(5') 126.0(7) yes
O(6') C(10') C(5') 110.3(6) yes
C(6) C(12) C(13) 118.3(6) yes
C(6) C(12) C(17) 123.9(6) yes
C(13) C(12) C(17) 117.6(7) yes
C(6') C(12') C(13') 118.9(6) yes
C(6') C(12') C(17') 123.0(6) yes
C(13') C(12') C(17') 118.0(7) yes
C(12) C(13) C(14) 120.3(7) yes
C(12') C(13') C(14') 120.3(8) yes
C(13) C(14) C(15) 119.8(9) yes
C(13') C(14') C(15') 120.7(9) yes
C(14) C(15) C(16) 120.8(9) yes
C(14') C(15') C(16') 120.1(9) yes
C(15) C(16) C(17) 119.5(8) yes
C(15') C(16') C(17') 119.8(8) yes
C(12) C(17) C(16) 122.0(7) yes
C(12') C(17') C(16') 120.9(7) yes

loop_
_geom_bond_atom_site_label_1
_geom_bond_atom_site_label_2
_geom_bond_distance
_geom_bond_publ_flag
O(1) C(2) 1.336(7) yes
O(1) C(6) 1.462(6) yes
O(2) C(2) 1.209(7) yes
O(3) C(7) 1.208(8) yes
O(4) C(7) 1.316(8) yes
O(4) C(8) 1.462(8) yes
O(5) C(10) 1.189(7) yes
O(6) C(10) 1.327(7) yes
O(6) C(11) 1.465(9) yes
C(2) C(3) 1.521(9) yes
C(3) C(4) 1.523(8) yes
C(3) C(7) 1.535(9) yes
C(3) C(9) 1.543(9) yes
C(4) C(5) 1.515(7) yes
C(5) C(6) 1.535(7) yes
C(5) C(10) 1.522(9) yes
C(6) C(12) 1.504(8) yes
C(12) C(13) 1.383(8) yes
C(12) C(17) 1.375(8) yes
C(13) C(14) 1.400(11) yes
C(14) C(15) 1.356(12) yes
C(15) C(16) 1.354(12) yes
C(16) C(17) 1.378(11) yes
O(1') C(2') 1.338(6) yes
O(1') C(6') 1.460(7) yes
O(2') C(2') 1.206(7) yes
O(3') C(7') 1.184(7) yes
O(4') C(7') 1.329(8) yes
O(4') C(8') 1.463(8) yes
O(5') C(10') 1.187(8) yes
O(6') C(10') 1.333(7) yes
O(6') C(11') 1.434(8) yes
C(2') C(3') 1.505(8) yes
C(3') C(4') 1.542(8) yes
C(3') C(7') 1.523(8) yes
C(3') C(9') 1.534(8) yes
C(4') C(5') 1.519(8) yes
C(5') C(6') 1.534(8) yes
C(5') C(10') 1.504(9) yes
C(6') C(12') 1.504(8) yes
C(12') C(13') 1.363(8) yes
C(12') C(17') 1.381(8) yes
C(13') C(14') 1.397(11) yes
C(14') C(15') 1.333(12) yes
C(15') C(16') 1.361(12) yes
C(16') C(17') 1.379(10) yes

loop_
_geom_torsion_atom_site_label_1
_geom_torsion_atom_site_label_2
_geom_torsion_atom_site_label_3
_geom_torsion_atom_site_label_4
_geom_torsion
_geom_torsion_publ_flag
O(1) C(2) C(3) C(4) 18.7(8) yes
C(2) C(3) C(4) C(5) -45.6(7) yes
C(3) C(4) C(5) C(6) 61.1(6) yes
C(4) C(5) C(6) O(1) -46.5(7) yes
C(5) C(6) O(1) C(2) 19.5(8) yes
C(6) O(1) C(2) C(3) -5.9(9) yes
O(1') C(2') C(3') C(4') -22.8(8) yes
C(2') C(3') C(4') C(5') 44.9(7) yes
C(3') C(4') C(5') C(6') -59.5(6) yes
C(4') C(5') C(6') O(1') 49.6(6) yes
C(5') C(6') O(1') C(2') -28.2(7) yes
C(6') O(1') C(2') C(3') 15.1(8) yes
